data_4089426
loop_
_publ_author_name
'Li, Lei'
'Wu, Chunji'
'Liu, Dongtao'
'Li, Shihui'
'Cui, Dongmei'

_publ_section_title
;
 Binuclear Rare-Earth-Metal Alkyl Complexes Ligated by Phenylene-Bridged
 \b-Diketiminate Ligands: Synthesis, Characterization, and Catalysis
 toward Isoprene Polymerization
;
_journal_issue 11
_journal_name_full Organometallics
_journal_page_first 3203
_journal_paper_doi 10.1021/om400105t
_journal_volume 32
_journal_year 2013
_chemical_formula_sum 'C62 H110 N4 O2 Si4 Y2'
_chemical_formula_weight 1233.72
_space_group_IT_number 2
_space_group_name_Hall '-P 1'
_space_group_name_H-M_alt 'P -1'
_symmetry_cell_setting triclinic
_symmetry_space_group_name_H-M 'P -1'
_atom_sites_solution_hydrogens geom
_atom_sites_solution_primary direct
_atom_sites_solution_secondary difmap
_audit_creation_method SHELXL-97
_cell_angle_alpha 95.6820(10)
_cell_angle_beta 106.4840(10)
_cell_angle_gamma 116.8080(10)
_cell_formula_units_Z 2
_cell_length_a 15.6663(9)
_cell_length_b 16.3678(9)
_cell_length_c 17.0806(9)
_cell_measurement_reflns_used 2532
_cell_measurement_temperature 198(2)
_cell_measurement_theta_max 19.65
_cell_measurement_theta_min 2.37
_cell_volume 3614.2(3)
_computing_cell_refinement 'Bruker SMART'
_computing_data_collection 'Bruker SMART'
_computing_data_reduction 'Bruker SAINT'
_computing_molecular_graphics 'Bruker SHELXTL'
_computing_publication_material 'Bruker SHELXTL'
_computing_structure_refinement 'SHELXL-97 (Sheldrick, 1997)'
_computing_structure_solution 'SHELXS-97 (Sheldrick, 1990)'
_diffrn_ambient_temperature 198(2)
_diffrn_measured_fraction_theta_full 0.982
_diffrn_measured_fraction_theta_max 0.982
_diffrn_measurement_device_type 'CCD area detector'
_diffrn_measurement_method 'phi and omega scans'
_diffrn_radiation_monochromator graphite
_diffrn_radiation_source 'fine-focus sealed tube'
_diffrn_radiation_type MoK\a
_diffrn_radiation_wavelength 0.71073
_diffrn_reflns_av_R_equivalents 0.0391
_diffrn_reflns_av_sigmaI/netI 0.1021
_diffrn_reflns_limit_h_max 14
_diffrn_reflns_limit_h_min -18
_diffrn_reflns_limit_k_max 19
_diffrn_reflns_limit_k_min -12
_diffrn_reflns_limit_l_max 20
_diffrn_reflns_limit_l_min -20
_diffrn_reflns_number 18263
_diffrn_reflns_theta_full 25.04
_diffrn_reflns_theta_max 25.04
_diffrn_reflns_theta_min 1.51
_exptl_absorpt_coefficient_mu 1.702
_exptl_absorpt_correction_T_max 0.9350
_exptl_absorpt_correction_T_min 0.8619
_exptl_absorpt_correction_type empirical
_exptl_crystal_colour yellow
_exptl_crystal_density_diffrn 1.134
_exptl_crystal_density_method 'not measured'
_exptl_crystal_description block
_exptl_crystal_F_000 1320
_exptl_crystal_size_max 0.09
_exptl_crystal_size_mid 0.06
_exptl_crystal_size_min 0.04
_refine_diff_density_max 0.856
_refine_diff_density_min -0.439
_refine_diff_density_rms 0.081
_refine_ls_extinction_method none
_refine_ls_goodness_of_fit_ref 0.974
_refine_ls_hydrogen_treatment constr
_refine_ls_matrix_type full
_refine_ls_number_parameters 659
_refine_ls_number_reflns 12575
_refine_ls_number_restraints 5
_refine_ls_restrained_S_all 0.980
_refine_ls_R_factor_all 0.1106
_refine_ls_R_factor_gt 0.0606
_refine_ls_shift/su_max 0.003
_refine_ls_shift/su_mean 0.000
_refine_ls_structure_factor_coef Fsqd
_refine_ls_weighting_details 'calc w=1/[\s^2^(Fo^2^)+(0.0712P)^2^+0.0000P] where P=(Fo^2^+2Fc^2^)/3'
_refine_ls_weighting_scheme calc
_refine_ls_wR_factor_gt 0.1305
_refine_ls_wR_factor_ref 0.1529
_reflns_number_gt 7827
_reflns_number_total 12575
_reflns_threshold_expression >2sigma(I)
_cod_data_source_file om400105t_si_002.cif
_cod_data_source_block 3
_cod_depositor_comments
;
The following automatic conversions were performed:

data item '_symmetry_cell_setting' value 'Triclinic' was changed to
'triclinic' in accordance with the
/home/saulius/struct/COD-crude-data/automatic-downloads/DataCite-retrospective/ACS/depositions/lib/dictionaries/cif_core.dic
dictionary named 'cif_core.dic' version 2.4.2 last updated on
2011-04-26.

Automatic conversion script
Id: cif_fix_values 6909 2019-04-08 15:41:33Z antanas 
;
_cod_original_sg_symbol_H-M P-1
_cod_database_code 4089426

loop_
_symmetry_equiv_pos_as_xyz
'x, y, z'
'-x, -y, -z'

loop_
_atom_site_label
_atom_site_type_symbol
_atom_site_fract_x
_atom_site_fract_y
_atom_site_fract_z
_atom_site_U_iso_or_equiv
_atom_site_adp_type
_atom_site_occupancy
_atom_site_symmetry_multiplicity
_atom_site_calc_flag
_atom_site_refinement_flags
Y1 Y 0.14155(4) 0.26173(3) 0.40743(3) 0.03204(15) Uani 1 1 d .
Y2 Y 0.19932(4) -0.17202(3) 0.20702(3) 0.03198(15) Uani 1 1 d .
N1 N 0.2816(3) 0.3631(3) 0.5348(3) 0.0379(11) Uani 1 1 d .
N2 N 0.2152(3) 0.1660(3) 0.4414(2) 0.0303(10) Uani 1 1 d .
N3 N 0.1130(3) -0.0874(3) 0.1955(2) 0.0325(10) Uani 1 1 d .
N4 N 0.2437(3) -0.0929(3) 0.1042(2) 0.0352(10) Uani 1 1 d .
O1 O 0.0974(3) 0.3820(3) 0.3860(2) 0.0487(10) Uani 1 1 d .
O2 O 0.3039(3) -0.2395(2) 0.1952(2) 0.0451(9) Uani 1 1 d .
Si1 Si -0.14093(11) 0.09870(11) 0.32687(10) 0.0431(4) Uani 1 1 d .
Si2 Si 0.24575(12) 0.28348(11) 0.22914(9) 0.0428(4) Uani 1 1 d .
Si3 Si -0.06559(12) -0.38844(11) 0.08654(10) 0.0478(4) Uani 1 1 d .
Si4 Si 0.29190(12) -0.18145(11) 0.42991(9) 0.0404(4) Uani 1 1 d .
C1 C 0.4471(4) 0.4329(4) 0.6546(3) 0.0552(17) Uani 1 1 d .
H1A H 0.4725 0.4945 0.6415 0.083 Uiso 1 1 calc R
H1B H 0.5036 0.4197 0.6738 0.083 Uiso 1 1 calc R
H1C H 0.4197 0.4341 0.6995 0.083 Uiso 1 1 calc R
C2 C 0.3623(4) 0.3557(3) 0.5758(3) 0.0375(13) Uani 1 1 d .
C3 C 0.3775(4) 0.2811(3) 0.5539(3) 0.0418(14) Uani 1 1 d .
H3 H 0.4442 0.2914 0.5840 0.050 Uiso 1 1 calc R
C4 C 0.3103(4) 0.1924(3) 0.4942(3) 0.0352(12) Uani 1 1 d .
C5 C 0.3522(4) 0.1244(4) 0.4930(3) 0.0453(14) Uani 1 1 d .
H5A H 0.3022 0.0629 0.4968 0.068 Uiso 1 1 calc R
H5B H 0.4172 0.1508 0.5413 0.068 Uiso 1 1 calc R
H5C H 0.3640 0.1159 0.4402 0.068 Uiso 1 1 calc R
C6 C 0.1583(4) 0.0376(3) 0.3165(3) 0.0311(12) Uani 1 1 d .
H6 H 0.2052 0.0822 0.2962 0.037 Uiso 1 1 calc R
C7 C 0.1526(4) 0.0688(3) 0.3927(3) 0.0292(12) Uani 1 1 d .
C8 C 0.0838(4) 0.0032(3) 0.4214(3) 0.0363(13) Uani 1 1 d .
H8 H 0.0789 0.0228 0.4734 0.044 Uiso 1 1 calc R
C9 C 0.0219(4) -0.0911(4) 0.3744(3) 0.0413(14) Uani 1 1 d .
H9 H -0.0260 -0.1353 0.3942 0.050 Uiso 1 1 calc R
C10 C 0.0290(4) -0.1213(3) 0.2998(3) 0.0365(13) Uani 1 1 d .
H10 H -0.0127 -0.1863 0.2689 0.044 Uiso 1 1 calc R
C11 C 0.0978(4) -0.0563(3) 0.2694(3) 0.0291(11) Uani 1 1 d .
C12 C -0.0212(4) -0.0555(4) 0.1149(3) 0.0412(14) Uani 1 1 d .
H12A H -0.0657 -0.0952 0.1421 0.062 Uiso 1 1 calc R
H12B H -0.0618 -0.0690 0.0549 0.062 Uiso 1 1 calc R
H12C H 0.0083 0.0116 0.1427 0.062 Uiso 1 1 calc R
C13 C 0.0639(4) -0.0770(3) 0.1222(3) 0.0341(12) Uani 1 1 d .
C14 C 0.0908(4) -0.0818(4) 0.0513(3) 0.0393(13) Uani 1 1 d .
H14 H 0.0402 -0.0923 -0.0011 0.047 Uiso 1 1 calc R
C15 C 0.1823(4) -0.0732(4) 0.0473(3) 0.0392(13) Uani 1 1 d .
C16 C 0.2137(5) -0.0331(5) -0.0228(4) 0.0614(18) Uani 1 1 d .
H16A H 0.2842 0.0208 0.0016 0.092 Uiso 1 1 calc R
H16B H 0.1669 -0.0119 -0.0519 0.092 Uiso 1 1 calc R
H16C H 0.2101 -0.0824 -0.0634 0.092 Uiso 1 1 calc R
C17 C -0.0205(4) 0.1652(4) 0.4189(3) 0.0394(13) Uani 1 1 d .
H17A H -0.0132 0.1184 0.4486 0.047 Uiso 1 1 calc R
H17B H -0.0302 0.2069 0.4572 0.047 Uiso 1 1 calc R
C18 C -0.1733(5) 0.1827(5) 0.2758(4) 0.079(2) Uani 1 1 d .
H18A H -0.1882 0.2181 0.3145 0.119 Uiso 1 1 calc R
H18B H -0.2337 0.1467 0.2232 0.119 Uiso 1 1 calc R
H18C H -0.1148 0.2272 0.2631 0.119 Uiso 1 1 calc R
C19 C -0.2549(4) 0.0157(4) 0.3495(4) 0.069(2) Uani 1 1 d .
H19A H -0.2430 -0.0331 0.3711 0.103 Uiso 1 1 calc R
H19B H -0.3163 -0.0147 0.2973 0.103 Uiso 1 1 calc R
H19C H -0.2653 0.0512 0.3920 0.103 Uiso 1 1 calc R
C20 C -0.1275(4) 0.0253(4) 0.2460(3) 0.0606(18) Uani 1 1 d .
H20A H -0.0754 0.0669 0.2255 0.091 Uiso 1 1 calc R
H20B H -0.1937 -0.0127 0.1985 0.091 Uiso 1 1 calc R
H20C H -0.1064 -0.0169 0.2713 0.091 Uiso 1 1 calc R
C21 C 0.1384(4) 0.2368(4) 0.2652(3) 0.0395(13) Uani 1 1 d .
H21A H 0.1027 0.1670 0.2426 0.047 Uiso 1 1 calc R
H21B H 0.0910 0.2570 0.2336 0.047 Uiso 1 1 calc R
C22 C 0.2795(5) 0.4047(4) 0.2134(4) 0.0665(19) Uani 1 1 d .
H22A H 0.2181 0.4023 0.1749 0.100 Uiso 1 1 calc R
H22B H 0.3330 0.4254 0.1891 0.100 Uiso 1 1 calc R
H22C H 0.3049 0.4496 0.2681 0.100 Uiso 1 1 calc R
C23 C 0.2200(5) 0.2068(5) 0.1260(4) 0.075(2) Uani 1 1 d .
H23A H 0.2013 0.1424 0.1314 0.113 Uiso 1 1 calc R
H23B H 0.2820 0.2334 0.1121 0.113 Uiso 1 1 calc R
H23C H 0.1633 0.2046 0.0810 0.113 Uiso 1 1 calc R
C24 C 0.3643(4) 0.2958(4) 0.3090(4) 0.0539(16) Uani 1 1 d .
H24A H 0.3797 0.3345 0.3641 0.081 Uiso 1 1 calc R
H24B H 0.4224 0.3266 0.2906 0.081 Uiso 1 1 calc R
H24C H 0.3527 0.2328 0.3139 0.081 Uiso 1 1 calc R
C25 C 0.0530(4) -0.3258(4) 0.1795(3) 0.0468(15) Uani 1 1 d .
H25A H 0.0806 -0.3696 0.1849 0.056 Uiso 1 1 calc R
H25B H 0.0311 -0.3223 0.2281 0.056 Uiso 1 1 calc R
C26 C -0.1435(5) -0.3287(5) 0.0787(4) 0.079(2) Uani 1 1 d .
H26A H -0.1547 -0.3200 0.1318 0.119 Uiso 1 1 calc R
H26B H -0.2100 -0.3680 0.0319 0.119 Uiso 1 1 calc R
H26C H -0.1067 -0.2667 0.0683 0.119 Uiso 1 1 calc R
C27 C -0.1520(5) -0.5140(4) 0.0863(4) 0.072(2) Uani 1 1 d .
H27A H -0.1164 -0.5502 0.0861 0.108 Uiso 1 1 calc R
H27B H -0.2152 -0.5435 0.0357 0.108 Uiso 1 1 calc R
H27C H -0.1694 -0.5137 0.1371 0.108 Uiso 1 1 calc R
C28 C -0.0354(5) -0.3932(5) -0.0114(4) 0.073(2) Uani 1 1 d .
H28A H 0.0003 -0.3288 -0.0177 0.110 Uiso 1 1 calc R
H28B H -0.0994 -0.4322 -0.0607 0.110 Uiso 1 1 calc R
H28C H 0.0089 -0.4212 -0.0071 0.110 Uiso 1 1 calc R
C29 C 0.3002(4) -0.1085(3) 0.3548(3) 0.0388(13) Uani 1 1 d .
H29A H 0.3731 -0.0749 0.3600 0.047 Uiso 1 1 calc R
H29B H 0.2857 -0.0593 0.3756 0.047 Uiso 1 1 calc R
C30 C 0.1650(4) -0.2293(4) 0.4428(4) 0.0558(16) Uani 1 1 d .
H30A H 0.1542 -0.1767 0.4593 0.084 Uiso 1 1 calc R
H30B H 0.1644 -0.2635 0.4867 0.084 Uiso 1 1 calc R
H30C H 0.1099 -0.2727 0.3891 0.084 Uiso 1 1 calc R
C31 C 0.3963(5) -0.1173(5) 0.5384(3) 0.0633(18) Uani 1 1 d .
H31A H 0.4637 -0.0961 0.5339 0.095 Uiso 1 1 calc R
H31B H 0.3862 -0.1604 0.5752 0.095 Uiso 1 1 calc R
H31C H 0.3934 -0.0622 0.5626 0.095 Uiso 1 1 calc R
C32 C 0.3013(5) -0.2872(4) 0.3909(3) 0.0528(16) Uani 1 1 d .
H32A H 0.2548 -0.3183 0.3316 0.079 Uiso 1 1 calc R
H32B H 0.2818 -0.3320 0.4253 0.079 Uiso 1 1 calc R
H32C H 0.3722 -0.2665 0.3954 0.079 Uiso 1 1 calc R
C33 C 0.1067(5) 0.4321(4) 0.3205(4) 0.0680(19) Uani 1 1 d .
H33A H 0.0899 0.3893 0.2665 0.082 Uiso 1 1 calc R
H33B H 0.1774 0.4867 0.3376 0.082 Uiso 1 1 calc R
C34 C 0.0292(6) 0.4657(5) 0.3120(5) 0.090(3) Uani 1 1 d .
H34A H 0.0509 0.5247 0.2932 0.107 Uiso 1 1 calc R
H34B H -0.0401 0.4164 0.2716 0.107 Uiso 1 1 calc R
C35 C 0.0306(7) 0.4826(6) 0.3989(6) 0.105(3) Uani 1 1 d .
H35A H 0.0874 0.5468 0.4334 0.126 Uiso 1 1 calc R
H35B H -0.0353 0.4768 0.3983 0.126 Uiso 1 1 calc R
C36 C 0.0461(5) 0.4097(5) 0.4331(4) 0.0613(18) Uani 1 1 d .
H36A H 0.0892 0.4353 0.4943 0.074 Uiso 1 1 calc R
H36B H -0.0209 0.3544 0.4256 0.074 Uiso 1 1 calc R
C37 C 0.4154(4) -0.1910(4) 0.2397(4) 0.0541(16) Uani 1 1 d .
H37A H 0.4344 -0.1652 0.3008 0.065 Uiso 1 1 calc R
H37B H 0.4507 -0.1383 0.2160 0.065 Uiso 1 1 calc R
C38 C 0.4440(6) -0.2667(7) 0.2258(5) 0.102(3) Uani 1 1 d .
H38A H 0.5096 -0.2400 0.2162 0.123 Uiso 1 1 calc R
H38B H 0.4517 -0.2926 0.2757 0.123 Uiso 1 1 calc R
C39 C 0.3607(6) -0.3404(6) 0.1517(6) 0.102(3) Uani 1 1 d .
H39A H 0.3533 -0.4032 0.1549 0.122 Uiso 1 1 calc R
H39B H 0.3731 -0.3273 0.0994 0.122 Uiso 1 1 calc R
C40 C 0.2679(5) -0.3380(4) 0.1527(4) 0.0614(18) Uani 1 1 d .
H40A H 0.2181 -0.3567 0.0943 0.074 Uiso 1 1 calc R
H40B H 0.2340 -0.3819 0.1842 0.074 Uiso 1 1 calc R
C41 C 0.3445(4) -0.0654(4) 0.1047(3) 0.0389(13) Uani 1 1 d .
C42 C 0.4281(4) 0.0188(4) 0.1638(4) 0.0487(15) Uani 1 1 d .
C43 C 0.5268(5) 0.0421(5) 0.1684(4) 0.0672(19) Uani 1 1 d .
H43 H 0.5843 0.0981 0.2086 0.081 Uiso 1 1 calc R
C44 C 0.5426(5) -0.0140(6) 0.1164(5) 0.072(2) Uani 1 1 d .
H44 H 0.6106 0.0031 0.1207 0.086 Uiso 1 1 calc R
C45 C 0.4595(5) -0.0957(5) 0.0574(4) 0.0597(17) Uani 1 1 d .
H45 H 0.4714 -0.1341 0.0213 0.072 Uiso 1 1 calc R
C46 C 0.3608(5) -0.1223(4) 0.0501(3) 0.0460(15) Uani 1 1 d .
C47 C 0.2722(5) -0.2111(4) -0.0140(4) 0.0575(17) Uani 1 1 d .
H47A H 0.2475 -0.1959 -0.0669 0.086 Uiso 1 1 calc R
H47B H 0.2164 -0.2386 0.0074 0.086 Uiso 1 1 calc R
H47C H 0.2945 -0.2568 -0.0245 0.086 Uiso 1 1 calc R
C48 C 0.4107(5) 0.0813(4) 0.2213(4) 0.0632(18) Uani 1 1 d .
H48A H 0.3874 0.0490 0.2628 0.095 Uiso 1 1 calc R
H48B H 0.3581 0.0938 0.1875 0.095 Uiso 1 1 calc R
H48C H 0.4752 0.1414 0.2510 0.095 Uiso 1 1 calc R
C49 C 0.2784(4) 0.4449(4) 0.5712(3) 0.0398(13) Uani 1 1 d .
C50 C 0.2274(4) 0.4386(4) 0.6274(3) 0.0491(15) Uani 1 1 d .
C51 C 0.2271(5) 0.5186(5) 0.6613(4) 0.0600(18) Uani 1 1 d .
H51 H 0.1935 0.5160 0.7001 0.072 Uiso 1 1 calc R
C52 C 0.2752(5) 0.6027(5) 0.6396(4) 0.069(2) Uani 1 1 d .
H52 H 0.2739 0.6570 0.6633 0.082 Uiso 1 1 calc R
C53 C 0.3241(5) 0.6076(4) 0.5848(4) 0.0577(17) Uani 1 1 d .
H53 H 0.3573 0.6657 0.5708 0.069 Uiso 1 1 calc R
C54 C 0.3266(4) 0.5291(4) 0.5485(3) 0.0415(14) Uani 1 1 d .
C55 C 0.3814(4) 0.5355(4) 0.4879(4) 0.0540(16) Uani 1 1 d .
H55A H 0.4080 0.5987 0.4780 0.081 Uiso 1 1 calc R
H55B H 0.3331 0.4874 0.4341 0.081 Uiso 1 1 calc R
H55C H 0.4386 0.5243 0.5120 0.081 Uiso 1 1 calc R
C56 C 0.1738(5) 0.3474(4) 0.6511(4) 0.072(2) Uani 1 1 d .
H56A H 0.1614 0.3611 0.7027 0.108 Uiso 1 1 calc R
H56B H 0.2173 0.3185 0.6613 0.108 Uiso 1 1 calc R
H56C H 0.1080 0.3036 0.6049 0.108 Uiso 1 1 calc R
C57 C 0.6921(12) 0.7499(11) 1.1889(10) 0.240(7) Uiso 1 1 d D
H57A H 0.6555 0.6964 1.2104 0.361 Uiso 1 1 calc R
H57B H 0.7012 0.8081 1.2214 0.361 Uiso 1 1 calc R
H57C H 0.7596 0.7578 1.1949 0.361 Uiso 1 1 calc R
C58 C 0.6342(19) 0.7320(18) 1.1025(14) 0.388(14) Uiso 1 1 d D
H58A H 0.6055 0.7739 1.1091 0.465 Uiso 1 1 calc R
H58B H 0.6919 0.7692 1.0845 0.465 Uiso 1 1 calc R
C59 C 0.5691(19) 0.6777(17) 1.0316(12) 0.408(16) Uiso 1 1 d D
H59A H 0.5070 0.6330 1.0412 0.490 Uiso 1 1 calc R
H59B H 0.5968 0.6396 1.0116 0.490 Uiso 1 1 calc R
C60 C 0.529(2) 0.7186(15) 0.950(2) 0.53(2) Uiso 1 1 d D
H60A H 0.4999 0.7569 0.9680 0.635 Uiso 1 1 calc R
H60B H 0.5883 0.7606 0.9366 0.635 Uiso 1 1 calc R
C61 C 0.4535(15) 0.6448(17) 0.8778(11) 0.309(10) Uiso 1 1 d D
H61A H 0.4712 0.6626 0.8285 0.371 Uiso 1 1 calc R
H61B H 0.3869 0.6418 0.8701 0.371 Uiso 1 1 calc R
C62 C 0.4372(15) 0.5462(13) 0.8751(11) 0.344(12) Uiso 1 1 d D
H62A H 0.4997 0.5456 0.8759 0.516 Uiso 1 1 calc R
H62B H 0.3794 0.5013 0.8232 0.516 Uiso 1 1 calc R
H62C H 0.4218 0.5277 0.9245 0.516 Uiso 1 1 calc R

loop_
_atom_site_aniso_label
_atom_site_aniso_U_11
_atom_site_aniso_U_22
_atom_site_aniso_U_33
_atom_site_aniso_U_23
_atom_site_aniso_U_13
_atom_site_aniso_U_12
Y1 0.0312(3) 0.0313(3) 0.0311(3) 0.0068(2) 0.0076(2) 0.0163(2)
Y2 0.0348(3) 0.0308(3) 0.0306(3) 0.0088(2) 0.0081(2) 0.0190(2)
N1 0.038(3) 0.027(2) 0.038(3) 0.002(2) 0.005(2) 0.014(2)
N2 0.029(2) 0.026(2) 0.032(2) 0.0061(19) 0.0080(19) 0.0128(19)
N3 0.036(2) 0.030(2) 0.029(2) 0.0074(19) 0.0069(19) 0.017(2)
N4 0.039(3) 0.044(3) 0.027(2) 0.010(2) 0.008(2) 0.027(2)
O1 0.057(3) 0.047(2) 0.055(2) 0.016(2) 0.020(2) 0.035(2)
O2 0.049(2) 0.046(2) 0.045(2) 0.0118(18) 0.0144(19) 0.0304(19)
Si1 0.0332(9) 0.0496(10) 0.0434(9) 0.0122(8) 0.0147(7) 0.0179(7)
Si2 0.0414(9) 0.0407(9) 0.0335(8) 0.0069(7) 0.0103(7) 0.0130(7)
Si3 0.0418(9) 0.0391(9) 0.0516(10) 0.0011(8) 0.0089(8) 0.0188(8)
Si4 0.0470(9) 0.0455(9) 0.0310(8) 0.0096(7) 0.0090(7) 0.0283(8)
C1 0.055(4) 0.041(3) 0.046(4) -0.002(3) -0.007(3) 0.023(3)
C2 0.034(3) 0.032(3) 0.035(3) 0.007(2) 0.003(2) 0.013(2)
C3 0.030(3) 0.031(3) 0.046(3) 0.002(3) -0.003(3) 0.012(2)
C4 0.039(3) 0.032(3) 0.040(3) 0.012(2) 0.016(3) 0.020(3)
C5 0.037(3) 0.040(3) 0.052(4) 0.005(3) 0.004(3) 0.022(3)
C6 0.032(3) 0.027(3) 0.036(3) 0.013(2) 0.012(2) 0.015(2)
C7 0.031(3) 0.026(3) 0.027(3) 0.005(2) 0.003(2) 0.016(2)
C8 0.043(3) 0.038(3) 0.026(3) 0.009(2) 0.012(2) 0.020(3)
C9 0.041(3) 0.030(3) 0.049(3) 0.015(3) 0.022(3) 0.010(3)
C10 0.042(3) 0.025(3) 0.034(3) 0.002(2) 0.008(3) 0.016(2)
C11 0.033(3) 0.028(3) 0.027(3) 0.006(2) 0.007(2) 0.018(2)
C12 0.043(3) 0.051(4) 0.032(3) 0.006(3) 0.004(3) 0.032(3)
C13 0.035(3) 0.029(3) 0.032(3) 0.002(2) 0.004(2) 0.017(2)
C14 0.041(3) 0.048(3) 0.031(3) 0.009(3) 0.007(3) 0.027(3)
C15 0.053(4) 0.042(3) 0.030(3) 0.011(3) 0.014(3) 0.030(3)
C16 0.079(5) 0.088(5) 0.050(4) 0.042(4) 0.034(3) 0.057(4)
C17 0.040(3) 0.044(3) 0.041(3) 0.015(3) 0.019(3) 0.024(3)
C18 0.052(4) 0.070(5) 0.085(5) 0.019(4) -0.008(4) 0.026(4)
C19 0.051(4) 0.071(5) 0.064(4) 0.004(4) 0.029(3) 0.013(3)
C20 0.043(4) 0.080(5) 0.042(4) 0.003(3) 0.006(3) 0.026(3)
C21 0.042(3) 0.037(3) 0.038(3) 0.009(3) 0.011(3) 0.021(3)
C22 0.051(4) 0.064(4) 0.069(4) 0.035(4) 0.017(3) 0.016(3)
C23 0.061(4) 0.089(5) 0.050(4) 0.001(4) 0.032(3) 0.013(4)
C24 0.044(4) 0.050(4) 0.063(4) 0.017(3) 0.021(3) 0.019(3)
C25 0.041(3) 0.041(3) 0.053(4) 0.013(3) 0.013(3) 0.019(3)
C26 0.053(4) 0.065(5) 0.086(5) -0.011(4) -0.009(4) 0.030(4)
C27 0.064(5) 0.051(4) 0.070(5) 0.000(3) 0.019(4) 0.012(3)
C28 0.073(5) 0.089(5) 0.054(4) 0.019(4) 0.018(4) 0.042(4)
C29 0.045(3) 0.036(3) 0.033(3) 0.001(2) 0.007(3) 0.023(3)
C30 0.056(4) 0.060(4) 0.052(4) 0.022(3) 0.019(3) 0.030(3)
C31 0.061(4) 0.083(5) 0.041(4) 0.013(3) 0.002(3) 0.043(4)
C32 0.072(4) 0.053(4) 0.046(4) 0.023(3) 0.022(3) 0.040(3)
C33 0.084(5) 0.052(4) 0.082(5) 0.030(4) 0.033(4) 0.041(4)
C34 0.086(6) 0.087(6) 0.120(7) 0.068(5) 0.032(5) 0.058(5)
C35 0.105(7) 0.108(7) 0.171(9) 0.071(7) 0.079(7) 0.084(6)
C36 0.072(5) 0.066(4) 0.059(4) 0.009(3) 0.017(4) 0.050(4)
C37 0.050(4) 0.075(4) 0.053(4) 0.025(3) 0.022(3) 0.041(3)
C38 0.106(7) 0.168(9) 0.074(5) 0.007(6) 0.010(5) 0.120(7)
C39 0.103(7) 0.095(6) 0.132(8) 0.015(6) 0.044(6) 0.071(6)
C40 0.089(5) 0.053(4) 0.062(4) 0.010(3) 0.032(4) 0.049(4)
C41 0.041(3) 0.048(3) 0.035(3) 0.017(3) 0.016(3) 0.026(3)
C42 0.039(4) 0.061(4) 0.050(4) 0.023(3) 0.015(3) 0.027(3)
C43 0.046(4) 0.069(5) 0.068(5) 0.021(4) 0.017(4) 0.016(4)
C44 0.052(4) 0.100(6) 0.077(5) 0.036(5) 0.034(4) 0.041(4)
C45 0.067(5) 0.083(5) 0.057(4) 0.031(4) 0.036(4) 0.050(4)
C46 0.060(4) 0.062(4) 0.035(3) 0.025(3) 0.022(3) 0.041(3)
C47 0.069(4) 0.067(4) 0.047(4) 0.015(3) 0.021(3) 0.043(4)
C48 0.059(4) 0.051(4) 0.061(4) 0.002(3) 0.013(3) 0.021(3)
C49 0.041(3) 0.029(3) 0.037(3) 0.001(2) 0.005(3) 0.015(3)
C50 0.049(4) 0.048(4) 0.039(3) 0.004(3) 0.010(3) 0.021(3)
C51 0.072(5) 0.073(5) 0.042(4) 0.004(3) 0.025(3) 0.042(4)
C52 0.082(5) 0.062(5) 0.063(5) -0.005(4) 0.013(4) 0.049(4)
C53 0.069(5) 0.041(4) 0.053(4) 0.006(3) 0.006(3) 0.030(3)
C54 0.041(3) 0.036(3) 0.036(3) 0.006(3) 0.003(3) 0.018(3)
C55 0.052(4) 0.043(4) 0.060(4) 0.020(3) 0.016(3) 0.020(3)
C56 0.076(5) 0.061(5) 0.064(4) 0.018(4) 0.031(4) 0.020(4)

loop_
_atom_type_symbol
_atom_type_description
_atom_type_scat_dispersion_real
_atom_type_scat_dispersion_imag
_atom_type_scat_source
C C 0.0033 0.0016 'International Tables Vol C Tables 4.2.6.8 and 6.1.1.4'
H H 0.0000 0.0000 'International Tables Vol C Tables 4.2.6.8 and 6.1.1.4'
N N 0.0061 0.0033 'International Tables Vol C Tables 4.2.6.8 and 6.1.1.4'
O O 0.0106 0.0060 'International Tables Vol C Tables 4.2.6.8 and 6.1.1.4'
Si Si 0.0817 0.0704 'International Tables Vol C Tables 4.2.6.8 and 6.1.1.4'
Y Y -2.7962 3.5667 'International Tables Vol C Tables 4.2.6.8 and 6.1.1.4'

loop_
_geom_angle_atom_site_label_1
_geom_angle_atom_site_label_2
_geom_angle_atom_site_label_3
_geom_angle
N2 Y1 N1 79.13(13)
N2 Y1 C17 98.55(16)
N1 Y1 C17 116.81(16)
N2 Y1 O1 169.76(13)
N1 Y1 O1 91.90(13)
C17 Y1 O1 89.87(16)
N2 Y1 C21 92.01(16)
N1 Y1 C21 129.27(16)
C17 Y1 C21 113.89(17)
O1 Y1 C21 89.87(15)
N3 Y2 N4 77.50(14)
N3 Y2 C29 98.52(16)
N4 Y2 C29 123.29(16)
N3 Y2 O2 166.00(13)
N4 Y2 O2 88.53(13)
C29 Y2 O2 88.33(15)
N3 Y2 C25 97.11(17)
N4 Y2 C25 125.95(16)
C29 Y2 C25 110.74(18)
O2 Y2 C25 91.80(16)
C2 N1 C49 116.5(4)
C2 N1 Y1 128.8(3)
C49 N1 Y1 114.7(3)
C4 N2 C7 116.6(4)
C4 N2 Y1 128.5(3)
C7 N2 Y1 114.6(3)
C13 N3 C11 117.3(4)
C13 N3 Y2 124.4(3)
C11 N3 Y2 117.6(3)
C15 N4 C41 119.3(4)
C15 N4 Y2 125.0(3)
C41 N4 Y2 115.7(3)
C33 O1 C36 108.8(4)
C33 O1 Y1 127.0(3)
C36 O1 Y1 123.9(3)
C37 O2 C40 108.5(4)
C37 O2 Y2 124.2(3)
C40 O2 Y2 126.8(3)
C17 Si1 C20 110.3(3)
C17 Si1 C19 115.1(3)
C20 Si1 C19 106.4(3)
C17 Si1 C18 110.1(3)
C20 Si1 C18 107.0(3)
C19 Si1 C18 107.6(3)
C21 Si2 C24 111.1(2)
C21 Si2 C22 111.3(3)
C24 Si2 C22 106.8(3)
C21 Si2 C23 113.5(3)
C24 Si2 C23 106.9(3)
C22 Si2 C23 106.9(3)
C25 Si3 C26 111.7(3)
C25 Si3 C28 110.0(3)
C26 Si3 C28 108.1(3)
C25 Si3 C27 113.1(3)
C26 Si3 C27 106.1(3)
C28 Si3 C27 107.7(3)
C29 Si4 C30 110.9(3)
C29 Si4 C32 111.0(2)
C30 Si4 C32 106.3(3)
C29 Si4 C31 114.2(3)
C30 Si4 C31 107.9(3)
C32 Si4 C31 106.2(3)
C2 C1 H1A 109.5
C2 C1 H1B 109.5
H1A C1 H1B 109.5
C2 C1 H1C 109.5
H1A C1 H1C 109.5
H1B C1 H1C 109.5
N1 C2 C3 125.5(5)
N1 C2 C1 119.9(5)
C3 C2 C1 114.6(5)
C2 C3 C4 130.3(5)
C2 C3 H3 114.8
C4 C3 H3 114.8
N2 C4 C3 124.4(5)
N2 C4 C5 120.4(4)
C3 C4 C5 115.2(4)
C4 C5 H5A 109.5
C4 C5 H5B 109.5
H5A C5 H5B 109.5
C4 C5 H5C 109.5
H5A C5 H5C 109.5
H5B C5 H5C 109.5
C11 C6 C7 122.0(4)
C11 C6 H6 119.0
C7 C6 H6 119.0
C8 C7 C6 118.4(4)
C8 C7 N2 119.7(4)
C6 C7 N2 122.0(4)
C7 C8 C9 120.3(5)
C7 C8 H8 119.9
C9 C8 H8 119.9
C10 C9 C8 120.9(5)
C10 C9 H9 119.6
C8 C9 H9 119.6
C9 C10 C11 119.9(5)
C9 C10 H10 120.1
C11 C10 H10 120.1
C6 C11 C10 118.6(4)
C6 C11 N3 120.3(4)
C10 C11 N3 120.9(4)
C13 C12 H12A 109.5
C13 C12 H12B 109.5
H12A C12 H12B 109.5
C13 C12 H12C 109.5
H12A C12 H12C 109.5
H12B C12 H12C 109.5
N3 C13 C14 122.9(5)
N3 C13 C12 120.1(5)
C14 C13 C12 117.0(4)
C13 C14 C15 128.5(5)
C13 C14 H14 115.8
C15 C14 H14 115.8
N4 C15 C14 123.2(5)
N4 C15 C16 120.4(5)
C14 C15 C16 116.3(5)
C15 C16 H16A 109.5
C15 C16 H16B 109.5
H16A C16 H16B 109.5
C15 C16 H16C 109.5
H16A C16 H16C 109.5
H16B C16 H16C 109.5
Si1 C17 Y1 122.7(2)
Si1 C17 H17A 106.7
Y1 C17 H17A 106.7
Si1 C17 H17B 106.7
Y1 C17 H17B 106.7
H17A C17 H17B 106.6
Si1 C18 H18A 109.5
Si1 C18 H18B 109.5
H18A C18 H18B 109.5
Si1 C18 H18C 109.5
H18A C18 H18C 109.5
H18B C18 H18C 109.5
Si1 C19 H19A 109.5
Si1 C19 H19B 109.5
H19A C19 H19B 109.5
Si1 C19 H19C 109.5
H19A C19 H19C 109.5
H19B C19 H19C 109.5
Si1 C20 H20A 109.5
Si1 C20 H20B 109.5
H20A C20 H20B 109.5
Si1 C20 H20C 109.5
H20A C20 H20C 109.5
H20B C20 H20C 109.5
Si2 C21 Y1 128.7(2)
Si2 C21 H21A 105.1
Y1 C21 H21A 105.1
Si2 C21 H21B 105.1
Y1 C21 H21B 105.1
H21A C21 H21B 105.9
Si2 C22 H22A 109.5
Si2 C22 H22B 109.5
H22A C22 H22B 109.5
Si2 C22 H22C 109.5
H22A C22 H22C 109.5
H22B C22 H22C 109.5
Si2 C23 H23A 109.5
Si2 C23 H23B 109.5
H23A C23 H23B 109.5
Si2 C23 H23C 109.5
H23A C23 H23C 109.5
H23B C23 H23C 109.5
Si2 C24 H24A 109.5
Si2 C24 H24B 109.5
H24A C24 H24B 109.5
Si2 C24 H24C 109.5
H24A C24 H24C 109.5
H24B C24 H24C 109.5
Si3 C25 Y2 128.1(3)
Si3 C25 H25A 105.3
Y2 C25 H25A 105.3
Si3 C25 H25B 105.3
Y2 C25 H25B 105.3
H25A C25 H25B 106.0
Si3 C26 H26A 109.5
Si3 C26 H26B 109.5
H26A C26 H26B 109.5
Si3 C26 H26C 109.5
H26A C26 H26C 109.5
H26B C26 H26C 109.5
Si3 C27 H27A 109.5
Si3 C27 H27B 109.5
H27A C27 H27B 109.5
Si3 C27 H27C 109.5
H27A C27 H27C 109.5
H27B C27 H27C 109.5
Si3 C28 H28A 109.5
Si3 C28 H28B 109.5
H28A C28 H28B 109.5
Si3 C28 H28C 109.5
H28A C28 H28C 109.5
H28B C28 H28C 109.5
Si4 C29 Y2 123.2(2)
Si4 C29 H29A 106.5
Y2 C29 H29A 106.5
Si4 C29 H29B 106.5
Y2 C29 H29B 106.5
H29A C29 H29B 106.5
Si4 C30 H30A 109.5
Si4 C30 H30B 109.5
H30A C30 H30B 109.5
Si4 C30 H30C 109.5
H30A C30 H30C 109.5
H30B C30 H30C 109.5
Si4 C31 H31A 109.5
Si4 C31 H31B 109.5
H31A C31 H31B 109.5
Si4 C31 H31C 109.5
H31A C31 H31C 109.5
H31B C31 H31C 109.5
Si4 C32 H32A 109.5
Si4 C32 H32B 109.5
H32A C32 H32B 109.5
Si4 C32 H32C 109.5
H32A C32 H32C 109.5
H32B C32 H32C 109.5
O1 C33 C34 104.2(6)
O1 C33 H33A 110.9
C34 C33 H33A 110.9
O1 C33 H33B 110.9
C34 C33 H33B 110.9
H33A C33 H33B 108.9
C35 C34 C33 102.6(6)
C35 C34 H34A 111.2
C33 C34 H34A 111.2
C35 C34 H34B 111.2
C33 C34 H34B 111.2
H34A C34 H34B 109.2
C36 C35 C34 105.5(6)
C36 C35 H35A 110.6
C34 C35 H35A 110.6
C36 C35 H35B 110.6
C34 C35 H35B 110.6
H35A C35 H35B 108.8
O1 C36 C35 106.4(6)
O1 C36 H36A 110.5
C35 C36 H36A 110.5
O1 C36 H36B 110.5
C35 C36 H36B 110.5
H36A C36 H36B 108.6
O2 C37 C38 104.9(5)
O2 C37 H37A 110.8
C38 C37 H37A 110.8
O2 C37 H37B 110.8
C38 C37 H37B 110.8
H37A C37 H37B 108.8
C39 C38 C37 106.3(6)
C39 C38 H38A 110.5
C37 C38 H38A 110.5
C39 C38 H38B 110.5
C37 C38 H38B 110.5
H38A C38 H38B 108.7
C38 C39 C40 104.9(6)
C38 C39 H39A 110.8
C40 C39 H39A 110.8
C38 C39 H39B 110.8
C40 C39 H39B 110.8
H39A C39 H39B 108.8
O2 C40 C39 105.9(5)
O2 C40 H40A 110.6
C39 C40 H40A 110.6
O2 C40 H40B 110.6
C39 C40 H40B 110.6
H40A C40 H40B 108.7
C46 C41 C42 120.5(5)
C46 C41 N4 121.3(5)
C42 C41 N4 118.1(5)
C43 C42 C41 118.1(6)
C43 C42 C48 121.2(6)
C41 C42 C48 120.7(5)
C44 C43 C42 121.2(6)
C44 C43 H43 119.4
C42 C43 H43 119.4
C43 C44 C45 120.0(7)
C43 C44 H44 120.0
C45 C44 H44 120.0
C46 C45 C44 121.3(6)
C46 C45 H45 119.4
C44 C45 H45 119.4
C45 C46 C41 118.7(6)
C45 C46 C47 120.4(6)
C41 C46 C47 120.9(5)
C46 C47 H47A 109.5
C46 C47 H47B 109.5
H47A C47 H47B 109.5
C46 C47 H47C 109.5
H47A C47 H47C 109.5
H47B C47 H47C 109.5
C42 C48 H48A 109.5
C42 C48 H48B 109.5
H48A C48 H48B 109.5
C42 C48 H48C 109.5
H48A C48 H48C 109.5
H48B C48 H48C 109.5
C50 C49 C54 121.3(5)
C50 C49 N1 120.1(5)
C54 C49 N1 118.6(5)
C51 C50 C49 118.2(6)
C51 C50 C56 120.3(6)
C49 C50 C56 121.5(5)
C50 C51 C52 121.0(6)
C50 C51 H51 119.5
C52 C51 H51 119.5
C53 C52 C51 120.2(6)
C53 C52 H52 119.9
C51 C52 H52 119.9
C52 C53 C54 121.3(6)
C52 C53 H53 119.3
C54 C53 H53 119.3
C53 C54 C49 118.1(6)
C53 C54 C55 120.8(5)
C49 C54 C55 121.1(5)
C54 C55 H55A 109.5
C54 C55 H55B 109.5
H55A C55 H55B 109.5
C54 C55 H55C 109.5
H55A C55 H55C 109.5
H55B C55 H55C 109.5
C50 C56 H56A 109.5
C50 C56 H56B 109.5
H56A C56 H56B 109.5
C50 C56 H56C 109.5
H56A C56 H56C 109.5
H56B C56 H56C 109.5
C58 C57 H57A 109.5
C58 C57 H57B 109.5
H57A C57 H57B 109.5
C58 C57 H57C 109.5
H57A C57 H57C 109.5
H57B C57 H57C 109.5
C59 C58 C57 153(3)
C59 C58 H58A 98.4
C57 C58 H58A 98.4
C59 C58 H58B 98.4
C57 C58 H58B 98.4
H58A C58 H58B 103.8
C58 C59 C60 122(3)
C58 C59 H59A 106.8
C60 C59 H59A 106.8
C58 C59 H59B 106.8
C60 C59 H59B 106.8
H59A C59 H59B 106.6
C61 C60 C59 112.3(18)
C61 C60 H60A 109.1
C59 C60 H60A 109.1
C61 C60 H60B 109.1
C59 C60 H60B 109.1
H60A C60 H60B 107.9
C60 C61 C62 118.1(17)
C60 C61 H61A 107.8
C62 C61 H61A 107.8
C60 C61 H61B 107.8
C62 C61 H61B 107.8
H61A C61 H61B 107.1
C61 C62 H62A 109.5
C61 C62 H62B 109.5
H62A C62 H62B 109.5
C61 C62 H62C 109.5
H62A C62 H62C 109.5
H62B C62 H62C 109.5

loop_
_geom_bond_atom_site_label_1
_geom_bond_atom_site_label_2
_geom_bond_distance
Y1 N2 2.357(4)
Y1 N1 2.365(4)
Y1 C17 2.389(5)
Y1 O1 2.391(4)
Y1 C21 2.406(5)
Y2 N3 2.320(4)
Y2 N4 2.362(4)
Y2 C29 2.384(5)
Y2 O2 2.391(4)
Y2 C25 2.400(5)
N1 C2 1.324(6)
N1 C49 1.448(6)
N2 C4 1.341(6)
N2 C7 1.432(6)
N3 C13 1.341(6)
N3 C11 1.436(6)
N4 C15 1.336(6)
N4 C41 1.430(6)
O1 C33 1.453(7)
O1 C36 1.457(7)
O2 C37 1.462(6)
O2 C40 1.470(6)
Si1 C17 1.828(5)
Si1 C20 1.860(6)
Si1 C19 1.869(6)
Si1 C18 1.877(6)
Si2 C21 1.821(5)
Si2 C24 1.876(6)
Si2 C22 1.879(6)
Si2 C23 1.882(6)
Si3 C25 1.819(5)
Si3 C26 1.863(6)
Si3 C28 1.866(6)
Si3 C27 1.882(6)
Si4 C29 1.829(5)
Si4 C30 1.869(6)
Si4 C32 1.876(6)
Si4 C31 1.887(5)
C1 C2 1.520(7)
C1 H1A 0.9800
C1 H1B 0.9800
C1 H1C 0.9800
C2 C3 1.383(7)
C3 C4 1.405(6)
C3 H3 0.9500
C4 C5 1.527(7)
C5 H5A 0.9800
C5 H5B 0.9800
C5 H5C 0.9800
C6 C11 1.384(6)
C6 C7 1.393(6)
C6 H6 0.9500
C7 C8 1.383(6)
C8 C9 1.390(6)
C8 H8 0.9500
C9 C10 1.374(7)
C9 H9 0.9500
C10 C11 1.399(7)
C10 H10 0.9500
C12 C13 1.502(7)
C12 H12A 0.9800
C12 H12B 0.9800
C12 H12C 0.9800
C13 C14 1.397(7)
C14 C15 1.399(7)
C14 H14 0.9500
C15 C16 1.518(7)
C16 H16A 0.9800
C16 H16B 0.9800
C16 H16C 0.9800
C17 H17A 0.9900
C17 H17B 0.9900
C18 H18A 0.9800
C18 H18B 0.9800
C18 H18C 0.9800
C19 H19A 0.9800
C19 H19B 0.9800
C19 H19C 0.9800
C20 H20A 0.9800
C20 H20B 0.9800
C20 H20C 0.9800
C21 H21A 0.9900
C21 H21B 0.9900
C22 H22A 0.9800
C22 H22B 0.9800
C22 H22C 0.9800
C23 H23A 0.9800
C23 H23B 0.9800
C23 H23C 0.9800
C24 H24A 0.9800
C24 H24B 0.9800
C24 H24C 0.9800
C25 H25A 0.9900
C25 H25B 0.9900
C26 H26A 0.9800
C26 H26B 0.9800
C26 H26C 0.9800
C27 H27A 0.9800
C27 H27B 0.9800
C27 H27C 0.9800
C28 H28A 0.9800
C28 H28B 0.9800
C28 H28C 0.9800
C29 H29A 0.9900
C29 H29B 0.9900
C30 H30A 0.9800
C30 H30B 0.9800
C30 H30C 0.9800
C31 H31A 0.9800
C31 H31B 0.9800
C31 H31C 0.9800
C32 H32A 0.9800
C32 H32B 0.9800
C32 H32C 0.9800
C33 C34 1.522(9)
C33 H33A 0.9900
C33 H33B 0.9900
C34 C35 1.475(10)
C34 H34A 0.9900
C34 H34B 0.9900
C35 C36 1.463(9)
C35 H35A 0.9900
C35 H35B 0.9900
C36 H36A 0.9900
C36 H36B 0.9900
C37 C38 1.514(8)
C37 H37A 0.9900
C37 H37B 0.9900
C38 C39 1.449(9)
C38 H38A 0.9900
C38 H38B 0.9900
C39 C40 1.477(9)
C39 H39A 0.9900
C39 H39B 0.9900
C40 H40A 0.9900
C40 H40B 0.9900
C41 C46 1.407(7)
C41 C42 1.407(7)
C42 C43 1.392(8)
C42 C48 1.513(8)
C43 C44 1.364(9)
C43 H43 0.9500
C44 C45 1.385(9)
C44 H44 0.9500
C45 C46 1.368(8)
C45 H45 0.9500
C46 C47 1.497(7)
C47 H47A 0.9800
C47 H47B 0.9800
C47 H47C 0.9800
C48 H48A 0.9800
C48 H48B 0.9800
C48 H48C 0.9800
C49 C50 1.397(8)
C49 C54 1.398(7)
C50 C51 1.381(8)
C50 C56 1.510(8)
C51 C52 1.387(9)
C51 H51 0.9500
C52 C53 1.356(9)
C52 H52 0.9500
C53 C54 1.392(8)
C53 H53 0.9500
C54 C55 1.505(8)
C55 H55A 0.9800
C55 H55B 0.9800
C55 H55C 0.9800
C56 H56A 0.9800
C56 H56B 0.9800
C56 H56C 0.9800
C57 C58 1.415(16)
C57 H57A 0.9800
C57 H57B 0.9800
C57 H57C 0.9800
C58 C59 1.25(2)
C58 H58A 0.9900
C58 H58B 0.9900
C59 C60 1.68(3)
C59 H59A 0.9900
C59 H59B 0.9900
C60 C61 1.406(16)
C60 H60A 0.9900
C60 H60B 0.9900
C61 C62 1.51(2)
C61 H61A 0.9900
C61 H61B 0.9900
C62 H62A 0.9800
C62 H62B 0.9800
C62 H62C 0.9800
